data_4002744
loop_
_publ_author_name
'Nam, Gnu'
'Choi, Woongjin'
'Jo, Hongil'
'Ok, Kang Min'
'Ahn, Kyunghan'
'You, Tae-Soo'

_publ_section_title
;
 Influence of Thermally Activated Solid-State Crystal-to-Crystal
 Structural Transformation on the Thermoelectric Properties of the
 Ca5--xYbxAl2Sb6 (1.0 &#x2264; x &#x2264; 5.0) System
;
_journal_issue 3
_journal_name_full 'Chemistry of Materials'
_journal_page_first 1384
_journal_paper_doi 10.1021/acs.chemmater.6b05281
_journal_volume 29
_journal_year 2017
_chemical_formula_moiety 'Yb3.42Ca1.58Al2Sb6 '
_chemical_formula_sum 'Al2 Ca1.58 Sb6 Yb3.42'
_chemical_formula_weight 1438.92
_chemical_name_systematic
;
 ?
;
_space_group_crystal_system orthorhombic
_space_group_IT_number 55
_space_group_name_Hall '-P 2 2ab'
_space_group_name_H-M_alt 'P b a m'
_symmetry_space_group_name_Hall '-P 2 2ab'
_symmetry_space_group_name_H-M 'P b a m'
_atom_sites_solution_primary direct
_atom_sites_solution_secondary difmap
_audit_creation_method SHELXL-2013
_cell_angle_alpha 90
_cell_angle_beta 90
_cell_angle_gamma 90
_cell_formula_units_Z 2
_cell_length_a 7.3254(6)
_cell_length_b 22.9041(17)
_cell_length_c 4.4094(4)
_cell_measurement_reflns_used 1040
_cell_measurement_temperature 273(2)
_cell_measurement_theta_max 28.28
_cell_measurement_theta_min 1.78
_cell_volume 739.82(11)
_computing_cell_refinement 'Bruker SAINT'
_computing_data_collection 'Bruker APEX2'
_computing_data_reduction 'Bruker SAINT'
_computing_molecular_graphics 'Bruker SHELXTL'
_computing_publication_material 'Bruker SHELXTL'
_computing_structure_refinement 'SHELXL-2013 (Sheldrick, 2013)'
_computing_structure_solution 'SHELXL-2013 (Sheldrick, 2013)'
_diffrn_ambient_temperature 273(2)
_diffrn_measured_fraction_theta_full 0.999
_diffrn_measured_fraction_theta_max 1.000
_diffrn_measurement_device_type 'Bruker APEX-II CCD'
_diffrn_measurement_method '\f and \w scans'
_diffrn_radiation_type MoK\a
_diffrn_radiation_wavelength 0.71073
_diffrn_reflns_av_R_equivalents 0.0730
_diffrn_reflns_av_unetI/netI 0.0303
_diffrn_reflns_Laue_measured_fraction_full 0.999
_diffrn_reflns_Laue_measured_fraction_max 1.000
_diffrn_reflns_limit_h_max 9
_diffrn_reflns_limit_h_min -9
_diffrn_reflns_limit_k_max 30
_diffrn_reflns_limit_k_min -30
_diffrn_reflns_limit_l_max 5
_diffrn_reflns_limit_l_min -5
_diffrn_reflns_number 16063
_diffrn_reflns_point_group_measured_fraction_full 0.999
_diffrn_reflns_point_group_measured_fraction_max 1.000
_diffrn_reflns_theta_full 25.242
_diffrn_reflns_theta_max 28.281
_diffrn_reflns_theta_min 1.778
_diffrn_source 'fine-focus sealed tube'
_exptl_absorpt_coefficient_mu 32.740
_exptl_absorpt_correction_T_max 0.7457
_exptl_absorpt_correction_T_min 0.3069
_exptl_absorpt_correction_type multi-scan
_exptl_crystal_colour silver
_exptl_crystal_density_diffrn 6.459
_exptl_crystal_density_meas 6.459
_exptl_crystal_density_method 'not measured'
_exptl_crystal_description block
_exptl_crystal_F_000 1206
_exptl_crystal_size_max 0.08
_exptl_crystal_size_mid 0.05
_exptl_crystal_size_min 0.04
_refine_diff_density_max 2.813
_refine_diff_density_min -2.670
_refine_diff_density_rms 0.409
_refine_ls_extinction_method none
_refine_ls_goodness_of_fit_ref 1.212
_refine_ls_hydrogen_treatment undef
_refine_ls_matrix_type full
_refine_ls_number_parameters 44
_refine_ls_number_reflns 1040
_refine_ls_number_restraints 0
_refine_ls_restrained_S_all 1.212
_refine_ls_R_factor_all 0.0327
_refine_ls_R_factor_gt 0.0300
_refine_ls_shift/su_max 0.000
_refine_ls_shift/su_mean 0.000
_refine_ls_structure_factor_coef Fsqd
_refine_ls_weighting_details 'w=1/[\s^2^(Fo^2^)+22.8444P] where P=(Fo^2^+2Fc^2^)/3'
_refine_ls_weighting_scheme calc
_refine_ls_wR_factor_gt 0.0624
_refine_ls_wR_factor_ref 0.0643
_reflns_Friedel_coverage 0.000
_reflns_number_gt 984
_reflns_number_total 1040
_reflns_threshold_expression 'I > 2\s(I)'
_cod_data_source_file cm6b05281_si_004.cif
_cod_data_source_block 0316C_0ma
_cod_database_code 4002744
_shelx_space_group_comment
;
The symmetry employed for this shelxl refinement is uniquely defined
by the following loop, which should always be used as a source of
symmetry information in preference to the above space-group names.
They are only intended as comments.
;
_shelxl_version_number 2013-3

loop_
_space_group_symop_operation_xyz
'x, y, z'
'-x, -y, z'
'-x+1/2, y+1/2, -z'
'x+1/2, -y+1/2, -z'
'-x, -y, -z'
'x, y, -z'
'x-1/2, -y-1/2, z'
'-x-1/2, y-1/2, z'

loop_
_atom_site_label
_atom_site_type_symbol
_atom_site_fract_x
_atom_site_fract_y
_atom_site_fract_z
_atom_site_U_iso_or_equiv
_atom_site_adp_type
_atom_site_occupancy
_atom_site_site_symmetry_order
_atom_site_calc_flag
_atom_site_refinement_flags_posn
_atom_site_refinement_flags_adp
_atom_site_refinement_flags_occupancy
Yb1 Yb 0.26617(10) 0.25226(3) 0.0000 0.0062(2) Uani 0.658(4) 2 d S T P
Ca1 Ca 0.26617(10) 0.25226(3) 0.0000 0.0062(2) Uani 0.342(4) 2 d S T P
Yb2 Yb 0.44791(9) 0.08884(3) 0.0000 0.0070(2) Uani 0.686(4) 2 d S T P
Ca2 Ca 0.44791(9) 0.08884(3) 0.0000 0.0070(2) Uani 0.314(4) 2 d S T P
Yb3 Yb 0.0000 0.0000 0.0000 0.0060(3) Uani 0.726(6) 4 d S T P
Ca3 Ca 0.0000 0.0000 0.0000 0.0060(3) Uani 0.274(6) 4 d S T P
Sb1 Sb 0.01331(11) 0.31216(3) 0.5000 0.00534(19) Uani 1 2 d S T P
Sb2 Sb 0.19919(12) 0.49442(3) 0.5000 0.0097(2) Uani 1 2 d S T P
Sb3 Sb 0.02301(10) 0.13575(3) 0.0000 0.00535(19) Uani 1 2 d S T P
Al Al 0.3141(5) 0.37821(15) 0.5000 0.0071(7) Uani 1 2 d S T P

loop_
_atom_site_aniso_label
_atom_site_aniso_U_11
_atom_site_aniso_U_22
_atom_site_aniso_U_33
_atom_site_aniso_U_23
_atom_site_aniso_U_13
_atom_site_aniso_U_12
Yb1 0.0037(4) 0.0070(4) 0.0078(4) 0.000 0.000 0.0003(2)
Ca1 0.0037(4) 0.0070(4) 0.0078(4) 0.000 0.000 0.0003(2)
Yb2 0.0074(4) 0.0067(4) 0.0068(4) 0.000 0.000 -0.0004(2)
Ca2 0.0074(4) 0.0067(4) 0.0068(4) 0.000 0.000 -0.0004(2)
Yb3 0.0039(5) 0.0066(5) 0.0075(5) 0.000 0.000 -0.0008(3)
Ca3 0.0039(5) 0.0066(5) 0.0075(5) 0.000 0.000 -0.0008(3)
Sb1 0.0041(4) 0.0068(4) 0.0051(4) 0.000 0.000 -0.0007(3)
Sb2 0.0128(4) 0.0075(4) 0.0087(4) 0.000 0.000 0.0021(3)
Sb3 0.0045(4) 0.0058(4) 0.0058(4) 0.000 0.000 0.0001(3)
Al 0.0043(16) 0.0076(16) 0.0095(17) 0.000 0.000 -0.0010(13)

loop_
_atom_type_symbol
_atom_type_description
_atom_type_scat_dispersion_real
_atom_type_scat_dispersion_imag
_atom_type_scat_source
Al Al 0.0645 0.0514 'International Tables Vol C Tables 4.2.6.8 and 6.1.1.4'
Ca Ca 0.2262 0.3064 'International Tables Vol C Tables 4.2.6.8 and 6.1.1.4'
Sb Sb -0.5866 1.5461 'International Tables Vol C Tables 4.2.6.8 and 6.1.1.4'
Yb Yb -0.3850 5.5486 'International Tables Vol C Tables 4.2.6.8 and 6.1.1.4'

loop_
_geom_angle_atom_site_label_1
_geom_angle_atom_site_label_2
_geom_angle_atom_site_label_3
_geom_angle
_geom_angle_site_symmetry_1
_geom_angle_site_symmetry_3
Sb3 Yb1 Sb1 89.81(2) 7_665 .
Sb3 Yb1 Sb1 89.81(2) 7_665 1_554
Sb1 Yb1 Sb1 87.45(3) . 1_554
Sb3 Yb1 Sb3 177.46(3) 7_665 .
Sb1 Yb1 Sb3 92.03(2) . .
Sb1 Yb1 Sb3 92.03(2) 1_554 .
Sb3 Yb1 Sb1 92.13(2) 7_665 7_665
Sb1 Yb1 Sb1 92.894(13) . 7_665
Sb1 Yb1 Sb1 178.04(3) 1_554 7_665
Sb3 Yb1 Sb1 86.03(2) . 7_665
Sb3 Yb1 Sb1 92.13(2) 7_665 7_664
Sb1 Yb1 Sb1 178.04(3) . 7_664
Sb1 Yb1 Sb1 92.894(13) 1_554 7_664
Sb3 Yb1 Sb1 86.03(2) . 7_664
Sb1 Yb1 Sb1 86.70(3) 7_665 7_664
Sb3 Yb1 Al 46.01(5) 7_665 1_554
Sb1 Yb1 Al 97.67(5) . 1_554
Sb1 Yb1 Al 45.40(5) 1_554 1_554
Sb3 Yb1 Al 135.33(5) . 1_554
Sb1 Yb1 Al 136.39(6) 7_665 1_554
Sb1 Yb1 Al 83.93(5) 7_664 1_554
Sb3 Yb1 Al 46.01(5) 7_665 .
Sb1 Yb1 Al 45.40(5) . .
Sb1 Yb1 Al 97.67(5) 1_554 .
Sb3 Yb1 Al 135.33(5) . .
Sb1 Yb1 Al 83.93(5) 7_665 .
Sb1 Yb1 Al 136.39(6) 7_664 .
Al Yb1 Al 74.37(7) 1_554 .
Sb3 Yb1 Yb1 127.88(3) 7_665 7_565
Sb1 Yb1 Yb1 55.365(18) . 7_565
Sb1 Yb1 Yb1 55.365(18) 1_554 7_565
Sb3 Yb1 Yb1 54.66(2) . 7_565
Sb1 Yb1 Yb1 123.40(2) 7_665 7_565
Sb1 Yb1 Yb1 123.40(2) 7_664 7_565
Al Yb1 Yb1 96.80(6) 1_554 7_565
Al Yb1 Yb1 96.80(6) . 7_565
Sb3 Yb1 Ca1 127.88(3) 7_665 7_565
Sb1 Yb1 Ca1 55.365(18) . 7_565
Sb1 Yb1 Ca1 55.365(18) 1_554 7_565
Sb3 Yb1 Ca1 54.66(2) . 7_565
Sb1 Yb1 Ca1 123.40(2) 7_665 7_565
Sb1 Yb1 Ca1 123.40(2) 7_664 7_565
Al Yb1 Ca1 96.80(6) 1_554 7_565
Al Yb1 Ca1 96.80(6) . 7_565
Yb1 Yb1 Ca1 0.00(2) 7_565 7_565
Sb3 Yb1 Yb1 55.36(2) 7_665 7_665
Sb1 Yb1 Yb1 126.34(2) . 7_665
Sb1 Yb1 Yb1 126.34(2) 1_554 7_665
Sb3 Yb1 Yb1 122.10(3) . 7_665
Sb1 Yb1 Yb1 54.801(18) 7_665 7_665
Sb1 Yb1 Yb1 54.801(18) 7_664 7_665
Al Yb1 Yb1 85.77(6) 1_554 7_665
Al Yb1 Yb1 85.77(6) . 7_665
Yb1 Yb1 Yb1 176.76(4) 7_565 7_665
Ca1 Yb1 Yb1 176.76(4) 7_565 7_665
Sb3 Yb1 Ca1 55.36(2) 7_665 7_665
Sb1 Yb1 Ca1 126.34(2) . 7_665
Sb1 Yb1 Ca1 126.34(2) 1_554 7_665
Sb3 Yb1 Ca1 122.10(3) . 7_665
Sb1 Yb1 Ca1 54.801(18) 7_665 7_665
Sb1 Yb1 Ca1 54.801(18) 7_664 7_665
Al Yb1 Ca1 85.77(6) 1_554 7_665
Al Yb1 Ca1 85.77(6) . 7_665
Yb1 Yb1 Ca1 176.76(4) 7_565 7_665
Ca1 Yb1 Ca1 176.76(4) 7_565 7_665
Yb1 Yb1 Ca1 0.00(2) 7_665 7_665
Sb1 Yb2 Sb1 87.14(3) 7_665 7_664
Sb1 Yb2 Sb2 169.30(3) 7_665 3_545
Sb1 Yb2 Sb2 93.064(15) 7_664 3_545
Sb1 Yb2 Sb2 93.064(15) 7_665 3_546
Sb1 Yb2 Sb2 169.30(3) 7_664 3_546
Sb2 Yb2 Sb2 84.76(3) 3_545 3_546
Sb1 Yb2 Sb3 84.85(2) 7_665 .
Sb1 Yb2 Sb3 84.85(2) 7_664 .
Sb2 Yb2 Sb3 84.51(2) 3_545 .
Sb2 Yb2 Sb3 84.51(2) 3_546 .
Sb1 Yb2 Sb2 82.607(18) 7_665 7_665
Sb1 Yb2 Sb2 138.84(3) 7_664 7_665
Sb2 Yb2 Sb2 103.96(2) 3_545 7_665
Sb2 Yb2 Sb2 51.62(3) 3_546 7_665
Sb3 Yb2 Sb2 133.251(18) . 7_665
Sb1 Yb2 Sb2 138.84(3) 7_665 7_664
Sb1 Yb2 Sb2 82.607(18) 7_664 7_664
Sb2 Yb2 Sb2 51.62(3) 3_545 7_664
Sb2 Yb2 Sb2 103.96(2) 3_546 7_664
Sb3 Yb2 Sb2 133.251(18) . 7_664
Sb2 Yb2 Sb2 79.51(2) 7_665 7_664
Sb1 Yb2 Al 46.27(6) 7_665 7_665
Sb1 Yb2 Al 99.44(5) 7_664 7_665
Sb2 Yb2 Al 143.84(6) 3_545 7_665
Sb2 Yb2 Al 88.33(5) 3_546 7_665
Sb3 Yb2 Al 130.11(5) . 7_665
Sb2 Yb2 Al 46.97(6) 7_665 7_665
Sb2 Yb2 Al 96.39(5) 7_664 7_665
Sb1 Yb2 Al 99.44(5) 7_665 7_664
Sb1 Yb2 Al 46.27(6) 7_664 7_664
Sb2 Yb2 Al 88.33(5) 3_545 7_664
Sb2 Yb2 Al 143.84(6) 3_546 7_664
Sb3 Yb2 Al 130.11(5) . 7_664
Sb2 Yb2 Al 96.39(5) 7_665 7_664
Sb2 Yb2 Al 46.97(6) 7_664 7_664
Al Yb2 Al 76.71(7) 7_665 7_664
Sb1 Yb2 Yb3 120.06(2) 7_665 .
Sb1 Yb2 Yb3 120.06(2) 7_664 .
Sb2 Yb2 Yb3 51.065(16) 3_545 .
Sb2 Yb2 Yb3 51.065(16) 3_546 .
Sb3 Yb2 Yb3 50.849(17) . .
Sb2 Yb2 Yb3 99.34(2) 7_665 .
Sb2 Yb2 Yb3 99.34(2) 7_664 .
Al Yb2 Yb3 138.89(4) 7_665 .
Al Yb2 Yb3 138.89(4) 7_664 .
Sb1 Yb2 Yb1 51.853(17) 7_665 .
Sb1 Yb2 Yb1 51.853(17) 7_664 .
Sb2 Yb2 Yb1 120.83(2) 3_545 .
Sb2 Yb2 Yb1 120.83(2) 3_546 .
Sb3 Yb2 Yb1 51.378(19) . .
Sb2 Yb2 Yb1 134.433(16) 7_665 .
Sb2 Yb2 Yb1 134.433(16) 7_664 .
Al Yb2 Yb1 93.03(6) 7_665 .
Al Yb2 Yb1 93.03(6) 7_664 .
Yb3 Yb2 Yb1 102.227(19) . .
Sb3 Yb3 Sb3 180.0 . 5
Sb3 Yb3 Sb2 89.845(18) . 7_564
Sb3 Yb3 Sb2 90.155(18) 5 7_564
Sb3 Yb3 Sb2 90.155(18) . 3_546
Sb3 Yb3 Sb2 89.845(18) 5 3_546
Sb2 Yb3 Sb2 180.00(4) 7_564 3_546
Sb3 Yb3 Sb2 89.845(18) . 7_565
Sb3 Yb3 Sb2 90.155(18) 5 7_565
Sb2 Yb3 Sb2 89.93(2) 7_564 7_565
Sb2 Yb3 Sb2 90.07(2) 3_546 7_565
Sb3 Yb3 Sb2 90.155(18) . 3_545
Sb3 Yb3 Sb2 89.845(18) 5 3_545
Sb2 Yb3 Sb2 90.07(2) 7_564 3_545
Sb2 Yb3 Sb2 89.93(2) 3_546 3_545
Sb2 Yb3 Sb2 180.0 7_565 3_545
Sb3 Yb3 Yb2 55.092(17) . .
Sb3 Yb3 Yb2 124.909(17) 5 .
Sb2 Yb3 Yb2 125.356(14) 7_564 .
Sb2 Yb3 Yb2 54.644(14) 3_546 .
Sb2 Yb3 Yb2 125.356(14) 7_565 .
Sb2 Yb3 Yb2 54.644(14) 3_545 .
Sb3 Yb3 Ca2 124.909(17) . 5
Sb3 Yb3 Ca2 55.090(17) 5 5
Sb2 Yb3 Ca2 54.645(14) 7_564 5
Sb2 Yb3 Ca2 125.355(14) 3_546 5
Sb2 Yb3 Ca2 54.645(14) 7_565 5
Sb2 Yb3 Ca2 125.355(14) 3_545 5
Yb2 Yb3 Ca2 180.0 . 5
Sb3 Yb3 Yb2 124.909(17) . 5
Sb3 Yb3 Yb2 55.090(17) 5 5
Sb2 Yb3 Yb2 54.645(14) 7_564 5
Sb2 Yb3 Yb2 125.355(14) 3_546 5
Sb2 Yb3 Yb2 54.645(14) 7_565 5
Sb2 Yb3 Yb2 125.355(14) 3_545 5
Yb2 Yb3 Yb2 180.0 . 5
Ca2 Yb3 Yb2 0.000(17) 5 5
Sb3 Yb3 Ca3 90.0 . 1_556
Sb3 Yb3 Ca3 90.0 5 1_556
Sb2 Yb3 Ca3 134.967(12) 7_564 1_556
Sb2 Yb3 Ca3 45.033(12) 3_546 1_556
Sb2 Yb3 Ca3 45.033(12) 7_565 1_556
Sb2 Yb3 Ca3 134.967(12) 3_545 1_556
Yb2 Yb3 Ca3 90.0 . 1_556
Ca2 Yb3 Ca3 90.0 5 1_556
Yb2 Yb3 Ca3 90.0 5 1_556
Sb3 Yb3 Ca3 90.0 . 1_554
Sb3 Yb3 Ca3 90.0 5 1_554
Sb2 Yb3 Ca3 45.033(12) 7_564 1_554
Sb2 Yb3 Ca3 134.967(12) 3_546 1_554
Sb2 Yb3 Ca3 134.967(12) 7_565 1_554
Sb2 Yb3 Ca3 45.033(12) 3_545 1_554
Yb2 Yb3 Ca3 90.0 . 1_554
Ca2 Yb3 Ca3 90.0 5 1_554
Yb2 Yb3 Ca3 90.0 5 1_554
Ca3 Yb3 Ca3 180.0 1_556 1_554
Al Sb1 Yb1 76.39(6) . .
Al Sb1 Ca1 76.39(6) . 1_556
Yb1 Sb1 Ca1 87.45(3) . 1_556
Al Sb1 Yb1 76.39(6) . 1_556
Yb1 Sb1 Yb1 87.45(3) . 1_556
Ca1 Sb1 Yb1 0.00(2) 1_556 1_556
Al Sb1 Ca2 73.87(6) . 7_566
Yb1 Sb1 Ca2 150.26(3) . 7_566
Ca1 Sb1 Ca2 85.152(16) 1_556 7_566
Yb1 Sb1 Ca2 85.152(16) 1_556 7_566
Al Sb1 Yb2 73.87(6) . 7_566
Yb1 Sb1 Yb2 150.26(3) . 7_566
Ca1 Sb1 Yb2 85.152(16) 1_556 7_566
Yb1 Sb1 Yb2 85.152(16) 1_556 7_566
Ca2 Sb1 Yb2 0.00(3) 7_566 7_566
Al Sb1 Ca2 73.87(6) . 7_565
Yb1 Sb1 Ca2 85.151(16) . 7_565
Ca1 Sb1 Ca2 150.26(3) 1_556 7_565
Yb1 Sb1 Ca2 150.26(3) 1_556 7_565
Ca2 Sb1 Ca2 87.14(3) 7_566 7_565
Yb2 Sb1 Ca2 87.14(3) 7_566 7_565
Al Sb1 Yb2 73.87(6) . 7_565
Yb1 Sb1 Yb2 85.151(16) . 7_565
Ca1 Sb1 Yb2 150.26(3) 1_556 7_565
Yb1 Sb1 Yb2 150.26(3) 1_556 7_565
Ca2 Sb1 Yb2 87.14(3) 7_566 7_565
Yb2 Sb1 Yb2 87.14(3) 7_566 7_565
Ca2 Sb1 Yb2 0.00(3) 7_565 7_565
Al Sb1 Ca1 136.446(15) . 7_565
Yb1 Sb1 Ca1 69.834(10) . 7_565
Ca1 Sb1 Ca1 127.17(2) 1_556 7_565
Yb1 Sb1 Ca1 127.17(2) 1_556 7_565
Ca2 Sb1 Ca1 135.59(3) 7_566 7_565
Yb2 Sb1 Ca1 135.59(3) 7_566 7_565
Ca2 Sb1 Ca1 76.590(18) 7_565 7_565
Yb2 Sb1 Ca1 76.590(18) 7_565 7_565
Al Sb1 Yb1 136.446(15) . 7_565
Yb1 Sb1 Yb1 69.834(10) . 7_565
Ca1 Sb1 Yb1 127.17(2) 1_556 7_565
Yb1 Sb1 Yb1 127.17(2) 1_556 7_565
Ca2 Sb1 Yb1 135.59(3) 7_566 7_565
Yb2 Sb1 Yb1 135.59(3) 7_566 7_565
Ca2 Sb1 Yb1 76.590(18) 7_565 7_565
Yb2 Sb1 Yb1 76.590(18) 7_565 7_565
Ca1 Sb1 Yb1 0.00(3) 7_565 7_565
Al Sb1 Yb1 136.446(15) . 7_566
Yb1 Sb1 Yb1 127.17(2) . 7_566
Ca1 Sb1 Yb1 69.834(10) 1_556 7_566
Yb1 Sb1 Yb1 69.834(10) 1_556 7_566
Ca2 Sb1 Yb1 76.590(18) 7_566 7_566
Yb2 Sb1 Yb1 76.590(18) 7_566 7_566
Ca2 Sb1 Yb1 135.59(3) 7_565 7_566
Yb2 Sb1 Yb1 135.59(3) 7_565 7_566
Ca1 Sb1 Yb1 86.70(3) 7_565 7_566
Yb1 Sb1 Yb1 86.70(3) 7_565 7_566
Al Sb2 Sb2 112.55(8) . 5_566
Al Sb2 Ca3 79.99(5) . 3_556
Sb2 Sb2 Ca3 134.431(13) 5_566 3_556
Al Sb2 Yb3 79.99(5) . 3_556
Sb2 Sb2 Yb3 134.431(13) 5_566 3_556
Ca3 Sb2 Yb3 0.0 3_556 3_556
Al Sb2 Ca3 79.99(5) . 3
Sb2 Sb2 Ca3 134.431(13) 5_566 3
Ca3 Sb2 Ca3 89.93(2) 3_556 3
Yb3 Sb2 Ca3 89.93(2) 3_556 3
Al Sb2 Yb3 79.99(5) . 3
Sb2 Sb2 Yb3 134.431(13) 5_566 3
Ca3 Sb2 Yb3 89.93(2) 3_556 3
Yb3 Sb2 Yb3 89.93(2) 3_556 3
Ca3 Sb2 Yb3 0.0 3 3
Al Sb2 Yb2 136.865(18) . 3_556
Sb2 Sb2 Yb2 67.30(3) 5_566 3_556
Ca3 Sb2 Yb2 74.291(14) 3_556 3_556
Yb3 Sb2 Yb2 74.291(14) 3_556 3_556
Ca3 Sb2 Yb2 132.99(3) 3 3_556
Yb3 Sb2 Yb2 132.99(3) 3 3_556
Al Sb2 Ca2 136.865(18) . 3_556
Sb2 Sb2 Ca2 67.30(3) 5_566 3_556
Ca3 Sb2 Ca2 74.291(14) 3_556 3_556
Yb3 Sb2 Ca2 74.291(14) 3_556 3_556
Ca3 Sb2 Ca2 132.99(3) 3 3_556
Yb3 Sb2 Ca2 132.99(3) 3 3_556
Yb2 Sb2 Ca2 0.00(2) 3_556 3_556
Al Sb2 Yb2 136.865(18) . 3
Sb2 Sb2 Yb2 67.30(3) 5_566 3
Ca3 Sb2 Yb2 132.99(3) 3_556 3
Yb3 Sb2 Yb2 132.99(3) 3_556 3
Ca3 Sb2 Yb2 74.291(14) 3 3
Yb3 Sb2 Yb2 74.291(14) 3 3
Yb2 Sb2 Yb2 84.75(3) 3_556 3
Ca2 Sb2 Yb2 84.75(3) 3_556 3
Al Sb2 Ca2 136.865(18) . 3
Sb2 Sb2 Ca2 67.30(3) 5_566 3
Ca3 Sb2 Ca2 132.99(3) 3_556 3
Yb3 Sb2 Ca2 132.99(3) 3_556 3
Ca3 Sb2 Ca2 74.291(14) 3 3
Yb3 Sb2 Ca2 74.291(14) 3 3
Yb2 Sb2 Ca2 84.75(3) 3_556 3
Ca2 Sb2 Ca2 84.75(3) 3_556 3
Yb2 Sb2 Ca2 0.00(3) 3 3
Al Sb2 Ca2 68.50(6) . 7_565
Sb2 Sb2 Ca2 61.08(2) 5_566 7_565
Ca3 Sb2 Ca2 148.40(3) 3_556 7_565
Yb3 Sb2 Ca2 148.40(3) 3_556 7_565
Ca3 Sb2 Ca2 87.012(12) 3 7_565
Yb3 Sb2 Ca2 87.012(12) 3 7_565
Yb2 Sb2 Ca2 128.38(3) 3_556 7_565
Ca2 Sb2 Ca2 128.38(3) 3_556 7_565
Yb2 Sb2 Ca2 76.04(2) 3 7_565
Ca2 Sb2 Ca2 76.04(2) 3 7_565
Al Sb2 Yb2 68.50(6) . 7_565
Sb2 Sb2 Yb2 61.08(2) 5_566 7_565
Ca3 Sb2 Yb2 148.40(3) 3_556 7_565
Yb3 Sb2 Yb2 148.40(3) 3_556 7_565
Ca3 Sb2 Yb2 87.012(12) 3 7_565
Yb3 Sb2 Yb2 87.012(12) 3 7_565
Yb2 Sb2 Yb2 128.38(3) 3_556 7_565
Ca2 Sb2 Yb2 128.38(3) 3_556 7_565
Yb2 Sb2 Yb2 76.04(2) 3 7_565
Ca2 Sb2 Yb2 76.04(2) 3 7_565
Ca2 Sb2 Yb2 0.00(3) 7_565 7_565
Al Sb3 Al 109.31(13) 7_564 7_565
Al Sb3 Yb3 81.44(8) 7_564 .
Al Sb3 Yb3 81.44(8) 7_565 .
Al Sb3 Ca1 76.14(8) 7_564 7_565
Al Sb3 Ca1 76.14(8) 7_565 7_565
Yb3 Sb3 Ca1 140.64(3) . 7_565
Al Sb3 Yb1 76.14(8) 7_564 7_565
Al Sb3 Yb1 76.14(8) 7_565 7_565
Yb3 Sb3 Yb1 140.64(3) . 7_565
Ca1 Sb3 Yb1 0.00(2) 7_565 7_565
Al Sb3 Yb1 114.38(7) 7_564 .
Al Sb3 Yb1 114.38(7) 7_565 .
Yb3 Sb3 Yb1 149.38(3) . .
Ca1 Sb3 Yb1 69.982(16) 7_565 .
Yb1 Sb3 Yb1 69.982(16) 7_565 .
Al Sb3 Yb2 119.78(7) 7_564 .
Al Sb3 Yb2 119.78(7) 7_565 .
Yb3 Sb3 Yb2 74.06(2) . .
Ca1 Sb3 Yb2 145.30(3) 7_565 .
Yb1 Sb3 Yb2 145.30(3) 7_565 .
Yb1 Sb3 Yb2 75.32(2) . .
Sb1 Al Sb3 113.57(9) . 7_666
Sb1 Al Sb3 113.57(9) . 7_665
Sb3 Al Sb3 109.31(13) 7_666 7_665
Sb1 Al Sb2 106.93(12) . .
Sb3 Al Sb2 106.47(9) 7_666 .
Sb3 Al Sb2 106.47(9) 7_665 .
Sb1 Al Ca2 59.86(6) . 7_565
Sb3 Al Ca2 163.49(10) 7_666 7_565
Sb3 Al Ca2 86.93(3) 7_665 7_565
Sb2 Al Ca2 64.53(7) . 7_565
Sb1 Al Yb2 59.86(6) . 7_565
Sb3 Al Yb2 163.49(10) 7_666 7_565
Sb3 Al Yb2 86.93(3) 7_665 7_565
Sb2 Al Yb2 64.53(7) . 7_565
Ca2 Al Yb2 0.00(3) 7_565 7_565
Sb1 Al Ca2 59.86(6) . 7_566
Sb3 Al Ca2 86.93(3) 7_666 7_566
Sb3 Al Ca2 163.49(10) 7_665 7_566
Sb2 Al Ca2 64.53(7) . 7_566
Ca2 Al Ca2 76.71(7) 7_565 7_566
Yb2 Al Ca2 76.71(7) 7_565 7_566
Sb1 Al Yb2 59.86(6) . 7_566
Sb3 Al Yb2 86.93(3) 7_666 7_566
Sb3 Al Yb2 163.49(10) 7_665 7_566
Sb2 Al Yb2 64.53(7) . 7_566
Ca2 Al Yb2 76.71(7) 7_565 7_566
Yb2 Al Yb2 76.71(7) 7_565 7_566
Ca2 Al Yb2 0.000(14) 7_566 7_566
Sb1 Al Yb1 58.20(6) . .
Sb3 Al Yb1 116.99(11) 7_666 .
Sb3 Al Yb1 57.85(5) 7_665 .
Sb2 Al Yb1 136.48(7) . .
Ca2 Al Yb1 73.76(5) 7_565 .
Yb2 Al Yb1 73.76(5) 7_565 .
Ca2 Al Yb1 118.06(10) 7_566 .
Yb2 Al Yb1 118.06(10) 7_566 .
Sb1 Al Yb1 58.20(6) . 1_556
Sb3 Al Yb1 57.85(5) 7_666 1_556
Sb3 Al Yb1 116.99(11) 7_665 1_556
Sb2 Al Yb1 136.48(7) . 1_556
Ca2 Al Yb1 118.06(10) 7_565 1_556
Yb2 Al Yb1 118.06(10) 7_565 1_556
Ca2 Al Yb1 73.76(5) 7_566 1_556
Yb2 Al Yb1 73.76(5) 7_566 1_556
Yb1 Al Yb1 74.37(7) . 1_556
Sb1 Al Ca1 58.20(6) . 1_556
Sb3 Al Ca1 57.85(5) 7_666 1_556
Sb3 Al Ca1 116.99(11) 7_665 1_556
Sb2 Al Ca1 136.48(7) . 1_556
Ca2 Al Ca1 118.06(10) 7_565 1_556
Yb2 Al Ca1 118.06(10) 7_565 1_556
Ca2 Al Ca1 73.76(5) 7_566 1_556
Yb2 Al Ca1 73.76(5) 7_566 1_556
Yb1 Al Ca1 74.37(7) . 1_556
Yb1 Al Ca1 0.000(13) 1_556 1_556

loop_
_geom_bond_atom_site_label_1
_geom_bond_atom_site_label_2
_geom_bond_distance
_geom_bond_site_symmetry_2
Yb1 Sb3 3.1811(10) 7_665
Yb1 Sb1 3.1897(8) .
Yb1 Sb1 3.1897(8) 1_554
Yb1 Sb3 3.2085(10) .
Yb1 Sb1 3.2118(8) 7_665
Yb1 Sb1 3.2118(8) 7_664
Yb1 Al 3.648(3) 1_554
Yb1 Al 3.648(3) .
Yb1 Yb1 3.6642(3) 7_565
Yb1 Ca1 3.6642(3) 7_565
Yb1 Yb1 3.6642(3) 7_665
Yb1 Ca1 3.6642(3) 7_665
Yb2 Sb1 3.1986(8) 7_665
Yb2 Sb1 3.1986(8) 7_664
Yb2 Sb2 3.2710(8) 3_545
Yb2 Sb2 3.2710(8) 3_546
Yb2 Sb3 3.2928(10) .
Yb2 Sb2 3.4475(8) 7_665
Yb2 Sb2 3.4475(8) 7_664
Yb2 Al 3.553(3) 7_665
Yb2 Al 3.553(3) 7_664
Yb2 Yb3 3.8609(7) .
Yb3 Sb3 3.1138(8) .
Yb3 Sb3 3.1138(8) 5
Yb3 Sb2 3.1197(6) 7_564
Yb3 Sb2 3.1197(6) 3_546
Yb3 Sb2 3.1197(6) 7_565
Yb3 Sb2 3.1197(6) 3_545
Yb3 Ca2 3.8609(7) 5
Yb3 Yb2 3.8609(7) 5
Yb3 Ca3 4.4094(4) 1_556
Yb3 Ca3 4.4094(4) 1_554
Sb1 Al 2.673(4) .
Sb1 Ca1 3.1897(8) 1_556
Sb1 Yb1 3.1897(8) 1_556
Sb1 Ca2 3.1986(8) 7_566
Sb1 Yb2 3.1986(8) 7_566
Sb1 Ca2 3.1986(8) 7_565
Sb1 Yb2 3.1986(8) 7_565
Sb1 Ca1 3.2117(8) 7_565
Sb1 Yb1 3.2117(8) 7_565
Sb1 Yb1 3.2117(8) 7_566
Sb2 Al 2.791(4) .
Sb2 Sb2 2.9295(17) 5_566
Sb2 Ca3 3.1197(6) 3_556
Sb2 Yb3 3.1197(6) 3_556
Sb2 Ca3 3.1197(6) 3
Sb2 Yb3 3.1197(6) 3
Sb2 Yb2 3.2710(8) 3_556
Sb2 Ca2 3.2710(8) 3_556
Sb2 Yb2 3.2710(8) 3
Sb2 Ca2 3.2710(8) 3
Sb2 Ca2 3.4476(8) 7_565
Sb2 Yb2 3.4476(8) 7_565
Sb3 Al 2.703(2) 7_564
Sb3 Al 2.703(2) 7_565
Sb3 Ca1 3.1811(10) 7_565
Sb3 Yb1 3.1811(10) 7_565
Al Sb3 2.703(2) 7_666
Al Sb3 2.703(2) 7_665
Al Ca2 3.553(3) 7_565
Al Yb2 3.553(3) 7_565
Al Ca2 3.553(3) 7_566
Al Yb2 3.553(3) 7_566
Al Yb1 3.648(3) 1_556
Al Ca1 3.648(3) 1_556
